data_4332551
loop_
_publ_author_name
'Mitkina, Tatiana V.'
'Sokolov, Maxim N.'
'Naumov, Dmitry Y.'
'Kuratieva, Natalia V.'
'Gerasko, Olga A.'
'Fedin, Vladimir P.'

_publ_section_title
;
 J\/orgensen Complex within a Molecular Container:&#x00A0; Selective
 Encapsulation oftrans-[Co(en)2Cl2]+into Cucurbit[8]uril and Influence of
 Inclusion on Guest's Properties
;
_journal_issue 17
_journal_name_full 'Inorganic Chemistry'
_journal_page_first 6950
_journal_page_last 6955
_journal_paper_doi 10.1021/ic060502z
_journal_volume 45
_journal_year 2006
_chemical_formula_sum 'C52 H98 Cl3 Co N36 O33'
_chemical_formula_weight 1920.94
_space_group_IT_number 14
_symmetry_cell_setting monoclinic
_symmetry_Int_Tables_number 14
_symmetry_space_group_name_Hall '-P 2ybc'
_symmetry_space_group_name_H-M 'P 1 21/c 1'
_atom_sites_solution_hydrogens geom
_atom_sites_solution_primary direct
_atom_sites_solution_secondary difmap
_audit_creation_method SHELXL-97
_cell_angle_alpha 90.00
_cell_angle_beta 105.6930(10)
_cell_angle_gamma 90.00
_cell_formula_units_Z 4
_cell_length_a 22.8936(7)
_cell_length_b 16.4505(5)
_cell_length_c 24.9447(8)
_cell_measurement_reflns_used 6645
_cell_measurement_temperature 210(2)
_cell_measurement_theta_max 23.65
_cell_measurement_theta_min 2.17
_cell_volume 9044.3(5)
_computing_cell_refinement 'Bruker SAINT'
_computing_data_collection 'Bruker APEX2'
_computing_data_reduction 'Bruker SAINT'
_computing_molecular_graphics 'Bruker SHELXTL'
_computing_publication_material 'Bruker SHELXTL'
_computing_structure_refinement 'Bruker SHELXTL'
_computing_structure_solution 'Bruker SHELXTL'
_diffrn_ambient_temperature 210(2)
_diffrn_detector_area_resol_mean 25
_diffrn_measured_fraction_theta_full 0.996
_diffrn_measured_fraction_theta_max 0.994
_diffrn_measurement_device_type 'Bruker Nonius X8Apex CCD area-detector'
_diffrn_measurement_method '\f scans'
_diffrn_radiation_monochromator graphite
_diffrn_radiation_probe x-ray
_diffrn_radiation_type MoK\a
_diffrn_radiation_wavelength 0.71073
_diffrn_reflns_av_R_equivalents 0.0549
_diffrn_reflns_av_sigmaI/netI 0.0663
_diffrn_reflns_limit_h_max 26
_diffrn_reflns_limit_h_min -27
_diffrn_reflns_limit_k_max 20
_diffrn_reflns_limit_k_min -19
_diffrn_reflns_limit_l_max 30
_diffrn_reflns_limit_l_min -30
_diffrn_reflns_number 64686
_diffrn_reflns_theta_full 25.00
_diffrn_reflns_theta_max 25.68
_diffrn_reflns_theta_min 1.50
_diffrn_source 'fine-focus sealed tube'
_diffrn_standards_decay_% 0
_diffrn_standards_number 0
_exptl_absorpt_coefficient_mu 0.375
_exptl_absorpt_correction_T_max 0.9288
_exptl_absorpt_correction_T_min 0.8958
_exptl_absorpt_correction_type empirical
_exptl_absorpt_process_details 'Bruker SADABS'
_exptl_crystal_colour 'dark green'
_exptl_crystal_density_diffrn 1.411
_exptl_crystal_density_method 'not measured'
_exptl_crystal_description prizm
_exptl_crystal_F_000 4016
_exptl_crystal_size_max 0.30
_exptl_crystal_size_mid 0.24
_exptl_crystal_size_min 0.20
_refine_diff_density_max 0.749
_refine_diff_density_min -0.378
_refine_diff_density_rms 0.048
_refine_ls_extinction_coef 0
_refine_ls_extinction_method none
_refine_ls_goodness_of_fit_ref 1.163
_refine_ls_hydrogen_treatment constr
_refine_ls_matrix_type full
_refine_ls_number_parameters 1210
_refine_ls_number_reflns 17083
_refine_ls_number_restraints 0
_refine_ls_restrained_S_all 1.163
_refine_ls_R_factor_all 0.1277
_refine_ls_R_factor_gt 0.0596
_refine_ls_shift/su_max 0.000
_refine_ls_shift/su_mean 0.000
_refine_ls_structure_factor_coef Fsqd
_refine_ls_weighting_details 'calc w=1/[\s^2^(Fo^2^)+3.7043P] where P=(Fo^2^+2Fc^2^)/3'
_refine_ls_weighting_scheme calc
_refine_ls_wR_factor_gt 0.0814
_refine_ls_wR_factor_ref 0.0963
_reflns_number_gt 9341
_reflns_number_total 17083
_reflns_threshold_expression >2\s(I)
_cod_data_source_file ic060502zsup1.cif
_cod_data_source_block mtv137
_cod_original_sg_symbol_H-M 'P 21/c'
_cod_database_code 4332551

loop_
_symmetry_equiv_pos_as_xyz
'x, y, z'
'-x, y+1/2, -z+1/2'
'-x, -y, -z'
'x, -y-1/2, z-1/2'

loop_
_atom_site_label
_atom_site_type_symbol
_atom_site_fract_x
_atom_site_fract_y
_atom_site_fract_z
_atom_site_U_iso_or_equiv
_atom_site_adp_type
_atom_site_occupancy
_atom_site_symmetry_multiplicity
_atom_site_calc_flag
_atom_site_refinement_flags
Co1 Co 0.5000 0.5000 0.0000 0.04720(16) Uani 1 2 d S
Cl1 Cl 0.41333(4) 0.44732(6) 0.01002(4) 0.0707(3) Uani 1 1 d .
Co2 Co 0.0000 0.0000 0.0000 0.0880(3) Uani 1 2 d S
Cl2 Cl -0.05970(5) 0.10301(7) -0.03587(5) 0.0894(3) Uani 1 1 d .
Cl3 Cl 0.62751(7) 0.16852(10) 0.49147(7) 0.0937(5) Uani 0.50 1 d P
O3 O 0.62751(7) 0.16852(10) 0.49147(7) 0.0937(5) Uani 0.50 1 d P
Cl4 Cl 0.61914(7) 0.29550(10) 0.40880(7) 0.0901(5) Uani 0.50 1 d P
O4 O 0.61914(7) 0.29550(10) 0.40880(7) 0.0901(5) Uani 0.50 1 d P
O11 O 0.37562(9) 0.30996(13) -0.20548(9) 0.0516(6) Uani 1 1 d .
N11 N 0.35531(11) 0.43360(16) -0.25118(11) 0.0498(7) Uani 1 1 d .
C11 C 0.34297(14) 0.3712(2) -0.21928(13) 0.0456(8) Uani 1 1 d .
O12 O 0.29906(9) 0.66174(14) -0.18500(9) 0.0586(6) Uani 1 1 d .
N12 N 0.32182(11) 0.57235(16) -0.24743(11) 0.0513(7) Uani 1 1 d .
C12 C 0.29528(13) 0.5942(2) -0.20731(13) 0.0448(8) Uani 1 1 d .
N13 N 0.28988(10) 0.38845(15) -0.20636(10) 0.0429(6) Uani 1 1 d .
C13 C 0.30489(13) 0.48980(19) -0.26783(13) 0.0487(8) Uani 1 1 d .
H13 H 0.2851 0.4883 -0.3088 0.058 Uiso 1 1 calc R
N14 N 0.26271(11) 0.52900(15) -0.19431(10) 0.0449(6) Uani 1 1 d .
C14 C 0.26197(12) 0.46205(17) -0.23348(12) 0.0386(7) Uani 1 1 d .
H14 H 0.2201 0.4516 -0.2577 0.046 Uiso 1 1 calc R
C15 C 0.25905(13) 0.33074(19) -0.17994(12) 0.0451(8) Uani 1 1 d .
H15A H 0.2782 0.2767 -0.1795 0.054 Uiso 1 1 calc R
H15B H 0.2163 0.3261 -0.2023 0.054 Uiso 1 1 calc R
C16 C 0.21797(13) 0.5381(2) -0.16444(13) 0.0485(8) Uani 1 1 d .
H16A H 0.1784 0.5185 -0.1880 0.058 Uiso 1 1 calc R
H16B H 0.2136 0.5965 -0.1568 0.058 Uiso 1 1 calc R
O21 O 0.32389(9) 0.25085(12) -0.07854(8) 0.0453(5) Uani 1 1 d .
N21 N 0.26041(10) 0.35333(14) -0.12304(10) 0.0419(6) Uani 1 1 d .
C21 C 0.28830(13) 0.30747(18) -0.07860(12) 0.0372(7) Uani 1 1 d .
O22 O 0.25038(9) 0.60320(14) -0.05276(9) 0.0543(6) Uani 1 1 d .
N22 N 0.23293(10) 0.49420(14) -0.11281(10) 0.0378(6) Uani 1 1 d .
C22 C 0.24173(13) 0.5315(2) -0.06234(13) 0.0434(8) Uani 1 1 d .
N23 N 0.26963(10) 0.33171(14) -0.03346(9) 0.0363(6) Uani 1 1 d .
C23 C 0.21641(13) 0.40806(18) -0.11091(12) 0.0402(7) Uani 1 1 d .
H23 H 0.1744 0.3967 -0.1344 0.048 Uiso 1 1 calc R
N24 N 0.24078(10) 0.47207(14) -0.02317(10) 0.0398(6) Uani 1 1 d .
C24 C 0.22262(12) 0.39402(17) -0.04970(11) 0.0369(7) Uani 1 1 d .
H24 H 0.1835 0.3751 -0.0434 0.044 Uiso 1 1 calc R
C25 C 0.27814(13) 0.28286(18) 0.01569(12) 0.0441(8) Uani 1 1 d .
H25A H 0.2983 0.2315 0.0102 0.053 Uiso 1 1 calc R
H25B H 0.2378 0.2688 0.0205 0.053 Uiso 1 1 calc R
C26 C 0.23721(13) 0.49228(19) 0.03215(12) 0.0449(8) Uani 1 1 d .
H26A H 0.2352 0.5521 0.0355 0.054 Uiso 1 1 calc R
H26B H 0.1994 0.4692 0.0378 0.054 Uiso 1 1 calc R
O31 O 0.39736(9) 0.23500(13) 0.08144(8) 0.0496(5) Uani 1 1 d .
N31 N 0.31343(10) 0.32092(14) 0.06573(9) 0.0378(6) Uani 1 1 d .
C31 C 0.36988(13) 0.28987(19) 0.09531(13) 0.0410(7) Uani 1 1 d .
O32 O 0.32510(9) 0.58939(15) 0.10755(9) 0.0563(6) Uani 1 1 d .
N32 N 0.28761(10) 0.46249(15) 0.07458(10) 0.0408(6) Uani 1 1 d .
C32 C 0.32408(14) 0.5176(2) 0.11289(13) 0.0466(8) Uani 1 1 d .
N33 N 0.38734(10) 0.33093(15) 0.14514(10) 0.0425(6) Uani 1 1 d .
C33 C 0.28969(13) 0.38089(19) 0.09628(12) 0.0451(8) Uani 1 1 d .
H33 H 0.2495 0.3640 0.1011 0.054 Uiso 1 1 calc R
N34 N 0.35752(11) 0.47232(16) 0.15663(11) 0.0486(7) Uani 1 1 d .
C34 C 0.33880(12) 0.38562(18) 0.15310(12) 0.0438(8) Uani 1 1 d .
H34 H 0.3229 0.3686 0.1850 0.053 Uiso 1 1 calc R
C35 C 0.43368(13) 0.29848(19) 0.19164(13) 0.0491(8) Uani 1 1 d .
H35A H 0.4148 0.2827 0.2214 0.059 Uiso 1 1 calc R
H35B H 0.4508 0.2488 0.1794 0.059 Uiso 1 1 calc R
C36 C 0.38756(13) 0.5075(2) 0.21067(13) 0.0512(8) Uani 1 1 d .
H36A H 0.3794 0.5666 0.2096 0.061 Uiso 1 1 calc R
H36B H 0.3702 0.4833 0.2393 0.061 Uiso 1 1 calc R
O41 O 0.55655(9) 0.27972(14) 0.19158(9) 0.0581(6) Uani 1 1 d .
N41 N 0.48220(10) 0.35470(15) 0.21416(10) 0.0421(6) Uani 1 1 d .
C41 C 0.54082(14) 0.3352(2) 0.21699(14) 0.0466(8) Uani 1 1 d .
O42 O 0.48232(10) 0.62741(15) 0.22413(9) 0.0614(6) Uani 1 1 d .
N42 N 0.45245(11) 0.49433(16) 0.22649(10) 0.0470(6) Uani 1 1 d .
C42 C 0.49361(14) 0.5573(2) 0.23631(13) 0.0466(8) Uani 1 1 d .
N43 N 0.54843(11) 0.52609(17) 0.26437(11) 0.0534(7) Uani 1 1 d .
C43 C 0.47941(13) 0.41968(19) 0.25330(13) 0.0477(8) Uani 1 1 d .
H43 H 0.4597 0.4012 0.2824 0.057 Uiso 1 1 calc R
N44 N 0.57870(11) 0.38827(16) 0.25047(10) 0.0466(7) Uani 1 1 d .
C44 C 0.54639(13) 0.4422(2) 0.27853(14) 0.0514(9) Uani 1 1 d .
H44 H 0.5591 0.4338 0.3198 0.062 Uiso 1 1 calc R
C45 C 0.64291(14) 0.3740(2) 0.27122(14) 0.0551(9) Uani 1 1 d .
H45A H 0.6550 0.3809 0.3122 0.066 Uiso 1 1 calc R
H45B H 0.6518 0.3172 0.2630 0.066 Uiso 1 1 calc R
C46 C 0.60145(14) 0.5778(2) 0.28412(13) 0.0532(9) Uani 1 1 d .
H46A H 0.6214 0.5650 0.3236 0.064 Uiso 1 1 calc R
H46B H 0.5885 0.6354 0.2820 0.064 Uiso 1 1 calc R
O51 O -0.25743(9) 0.05923(14) -0.09674(9) 0.0543(6) Uani 1 1 d .
N51 N -0.24675(11) 0.13805(16) -0.01688(11) 0.0497(7) Uani 1 1 d .
C51 C -0.24319(14) 0.1220(2) -0.07013(14) 0.0488(8) Uani 1 1 d .
O52 O -0.09014(11) 0.30676(15) 0.05781(10) 0.0719(7) Uani 1 1 d .
N52 N -0.17875(12) 0.23244(16) 0.04304(11) 0.0499(7) Uani 1 1 d .
C52 C -0.13948(16) 0.2781(2) 0.02728(15) 0.0529(9) Uani 1 1 d .
N53 N -0.15863(11) 0.29267(16) -0.02843(11) 0.0501(7) Uani 1 1 d .
C53 C -0.23408(13) 0.22183(19) -0.00075(12) 0.0449(8) Uani 1 1 d .
H53 H -0.2694 0.2490 0.0082 0.054 Uiso 1 1 calc R
N54 N -0.22139(10) 0.19146(15) -0.08901(10) 0.0429(6) Uani 1 1 d .
C54 C -0.21946(13) 0.25971(19) -0.05170(12) 0.0452(8) Uani 1 1 d .
H54 H -0.2493 0.3030 -0.0691 0.054 Uiso 1 1 calc R
C55 C -0.22401(13) 0.2016(2) -0.14695(13) 0.0490(8) Uani 1 1 d .
H55A H -0.2500 0.2491 -0.1617 0.059 Uiso 1 1 calc R
H55B H -0.2434 0.1530 -0.1677 0.059 Uiso 1 1 calc R
C56 C -0.12878(15) 0.3491(2) -0.05633(14) 0.0563(9) Uani 1 1 d .
H56A H -0.0971 0.3784 -0.0280 0.068 Uiso 1 1 calc R
H56B H -0.1588 0.3898 -0.0762 0.068 Uiso 1 1 calc R
O61 O -0.16441(9) 0.09208(13) -0.20396(8) 0.0487(5) Uani 1 1 d .
N61 N -0.16530(10) 0.21343(15) -0.15727(10) 0.0436(6) Uani 1 1 d .
C61 C -0.14401(13) 0.1589(2) -0.18914(13) 0.0446(8) Uani 1 1 d .
O62 O -0.00164(10) 0.33846(14) -0.04959(10) 0.0611(6) Uani 1 1 d .
N62 N -0.10107(11) 0.31121(15) -0.09580(10) 0.0491(7) Uani 1 1 d .
C62 C -0.04088(15) 0.3179(2) -0.09128(15) 0.0518(9) Uani 1 1 d .
N63 N -0.03148(11) 0.29732(15) -0.14210(11) 0.0482(7) Uani 1 1 d .
C63 C -0.13641(13) 0.29116(19) -0.15270(12) 0.0432(8) Uani 1 1 d .
H63 H -0.1655 0.3354 -0.1697 0.052 Uiso 1 1 calc R
N64 N -0.09407(10) 0.19507(15) -0.20129(10) 0.0412(6) Uani 1 1 d .
C64 C -0.08707(13) 0.27915(18) -0.18321(12) 0.0435(8) Uani 1 1 d .
H64 H -0.0934 0.3168 -0.2158 0.052 Uiso 1 1 calc R
C65 C -0.07072(12) 0.16402(19) -0.24452(12) 0.0442(8) Uani 1 1 d .
H65A H -0.0763 0.2056 -0.2742 0.053 Uiso 1 1 calc R
H65B H -0.0948 0.1157 -0.2609 0.053 Uiso 1 1 calc R
C66 C 0.02478(14) 0.3113(2) -0.15593(14) 0.0550(9) Uani 1 1 d .
H66A H 0.0165 0.3452 -0.1899 0.066 Uiso 1 1 calc R
H66B H 0.0521 0.3426 -0.1254 0.066 Uiso 1 1 calc R
O71 O -0.02253(10) 0.00330(15) -0.24403(10) 0.0659(7) Uani 1 1 d .
N71 N -0.00724(10) 0.14137(15) -0.22706(10) 0.0428(6) Uani 1 1 d .
C71 C 0.01110(15) 0.0634(2) -0.23235(13) 0.0513(9) Uani 1 1 d .
O72 O 0.13890(10) 0.25026(14) -0.08785(10) 0.0602(6) Uani 1 1 d .
N72 N 0.05563(11) 0.23950(15) -0.16511(10) 0.0456(6) Uani 1 1 d .
C72 C 0.11192(14) 0.2203(2) -0.13361(15) 0.0501(8) Uani 1 1 d .
N73 N 0.13677(11) 0.16326(16) -0.16058(11) 0.0508(7) Uani 1 1 d .
C73 C 0.04097(13) 0.19809(19) -0.21831(13) 0.0469(8) Uani 1 1 d .
H73 H 0.0344 0.2377 -0.2498 0.056 Uiso 1 1 calc R
N74 N 0.07351(11) 0.06262(15) -0.22089(10) 0.0437(6) Uani 1 1 d .
C74 C 0.09784(14) 0.14391(19) -0.21484(13) 0.0495(8) Uani 1 1 d .
H74 H 0.1174 0.1575 -0.2450 0.059 Uiso 1 1 calc R
C75 C 0.10523(13) -0.00503(19) -0.23413(13) 0.0478(8) Uani 1 1 d .
H75A H 0.1317 0.0139 -0.2571 0.057 Uiso 1 1 calc R
H75B H 0.0755 -0.0436 -0.2569 0.057 Uiso 1 1 calc R
C76 C 0.19814(14) 0.13312(19) -0.14000(14) 0.0547(9) Uani 1 1 d .
H76A H 0.2209 0.1693 -0.1098 0.066 Uiso 1 1 calc R
H76B H 0.2182 0.1353 -0.1705 0.066 Uiso 1 1 calc R
O81 O 0.07955(10) -0.15662(14) -0.18529(9) 0.0551(6) Uani 1 1 d .
N81 N 0.14206(11) -0.04759(16) -0.18610(11) 0.0496(7) Uani 1 1 d .
C81 C 0.12533(16) -0.1188(2) -0.16604(14) 0.0507(8) Uani 1 1 d .
O82 O 0.24317(10) 0.08253(15) -0.02705(10) 0.0617(6) Uani 1 1 d .
N82 N 0.20122(11) 0.04986(16) -0.11880(11) 0.0504(7) Uani 1 1 d .
C82 C 0.23093(14) 0.0333(2) -0.06439(15) 0.0484(8) Uani 1 1 d .
N83 N 0.24304(11) -0.04696(16) -0.06007(11) 0.0483(7) Uani 1 1 d .
C83 C 0.20147(13) -0.01847(19) -0.15461(13) 0.0486(8) Uani 1 1 d .
H83 H 0.2288 -0.0090 -0.1792 0.058 Uiso 1 1 calc R
N84 N 0.17305(11) -0.14094(16) -0.11930(10) 0.0479(7) Uani 1 1 d .
C84 C 0.22499(14) -0.08955(19) -0.11276(13) 0.0497(8) Uani 1 1 d .
H84 H 0.2598 -0.1190 -0.1210 0.060 Uiso 1 1 calc R
C85 C 0.17867(15) -0.2251(2) -0.10172(13) 0.0546(9) Uani 1 1 d .
H85A H 0.2168 -0.2479 -0.1068 0.065 Uiso 1 1 calc R
H85B H 0.1444 -0.2568 -0.1252 0.065 Uiso 1 1 calc R
C86 C 0.28108(14) -0.0840(2) -0.01000(14) 0.0566(9) Uani 1 1 d .
H86A H 0.3003 -0.0407 0.0165 0.068 Uiso 1 1 calc R
H86B H 0.3138 -0.1153 -0.0196 0.068 Uiso 1 1 calc R
N111 N 0.54551(13) 0.43125(18) 0.05908(12) 0.0705(9) Uani 1 1 d .
H11A H 0.5213 0.3897 0.0653 0.085 Uiso 1 1 calc R
H11B H 0.5779 0.4088 0.0492 0.085 Uiso 1 1 calc R
C121 C 0.56711(19) 0.4799(3) 0.10956(17) 0.0880(13) Uani 1 1 d .
H12A H 0.5753 0.4443 0.1427 0.106 Uiso 1 1 calc R
H12B H 0.6054 0.5077 0.1092 0.106 Uiso 1 1 calc R
C131 C 0.52344(18) 0.5371(3) 0.11213(17) 0.0776(11) Uani 1 1 d .
H13A H 0.5413 0.5782 0.1409 0.093 Uiso 1 1 calc R
H13B H 0.4896 0.5101 0.1228 0.093 Uiso 1 1 calc R
N141 N 0.50011(14) 0.5775(2) 0.05760(13) 0.0800(10) Uani 1 1 d .
H14A H 0.5244 0.6211 0.0549 0.096 Uiso 1 1 calc R
H14B H 0.4614 0.5963 0.0539 0.096 Uiso 1 1 calc R
N211 N -0.02151(16) -0.0513(2) -0.07051(14) 0.0939(11) Uani 1 1 d .
H21A H -0.0254 -0.1063 -0.0660 0.113 Uiso 1 1 calc R
H21B H -0.0583 -0.0317 -0.0912 0.113 Uiso 1 1 calc R
C221 C 0.02392(19) -0.0365(3) -0.09972(17) 0.0820(12) Uani 1 1 d .
H22A H 0.0053 -0.0393 -0.1404 0.098 Uiso 1 1 calc R
H22B H 0.0560 -0.0785 -0.0896 0.098 Uiso 1 1 calc R
C231 C 0.0500(2) 0.0432(3) -0.08472(18) 0.0926(14) Uani 1 1 d .
H23A H 0.0197 0.0857 -0.1009 0.111 Uiso 1 1 calc R
H23B H 0.0855 0.0507 -0.0996 0.111 Uiso 1 1 calc R
N241 N 0.06832(14) 0.0501(2) -0.02448(14) 0.0795(9) Uani 1 1 d .
H24A H 0.0735 0.1037 -0.0137 0.095 Uiso 1 1 calc R
H24B H 0.1040 0.0225 -0.0096 0.095 Uiso 1 1 calc R
O1W O 0.2140(2) 0.1187(3) 0.0741(2) 0.0884(16) Uani 0.50 1 d P
O2W O 0.28728(12) 0.20342(17) 0.16566(11) 0.0918(9) Uani 1 1 d .
O3W O 0.22270(12) 0.33172(17) 0.22144(11) 0.0921(8) Uani 1 1 d .
O4W O 0.34188(13) 0.35329(18) 0.29596(12) 0.1001(9) Uani 1 1 d .
O5W O 0.3416(2) 0.4315(3) 0.3955(2) 0.0811(15) Uani 0.50 1 d P
O6W O 0.44706(11) 0.24959(17) 0.42186(11) 0.0865(8) Uani 1 1 d .
O7W O 0.3914(2) 0.6250(3) 0.3169(2) 0.0954(18) Uani 0.50 1 d P
O8W O 0.20735(10) 0.71968(15) 0.28212(10) 0.0726(7) Uani 1 1 d .
O9W O 0.0156(2) 0.3985(4) 0.1532(2) 0.0948(18) Uani 0.50 1 d P
O10W O 0.6530(2) 0.2617(3) 0.5932(2) 0.0804(15) Uani 0.50 1 d P
O11W O -0.0962(2) 0.4722(3) 0.1046(2) 0.0891(17) Uani 0.50 1 d P
O12W O -0.0813(2) 0.5445(4) 0.0042(2) 0.1015(19) Uani 0.50 1 d P
O13W O 0.50142(12) 0.25686(16) 0.05014(11) 0.0875(8) Uani 1 1 d .
O15W O 0.0848(2) 0.4905(4) 0.1129(2) 0.1014(19) Uani 0.50 1 d P
O16W O 0.5033(2) 0.2708(3) 0.3343(2) 0.0836(16) Uani 0.50 1 d P
O17W O 0.20998(8) 0.49694(13) 0.16982(8) 0.0496(5) Uani 1 1 d .
O18W O 0.2725(2) 0.6048(3) 0.2474(2) 0.0911(17) Uani 0.50 1 d P
O19W O 0.4738(5) 0.5111(7) 0.3616(5) 0.103(4) Uani 0.25 1 d P
O20W O 0.5650(4) 0.4579(6) 0.4305(4) 0.076(3) Uani 0.25 1 d P
O21W O 0.1192(2) 0.2231(3) 0.0183(2) 0.0880(16) Uani 0.50 1 d P
O22W O 0.6324(5) 0.5759(7) 0.4406(5) 0.100(4) Uani 0.25 1 d P
O23W O 0.0336(4) 0.2449(7) 0.0546(4) 0.084(3) Uani 0.25 1 d P
O24W O 0.14586(12) 0.04832(17) 0.13774(11) 0.0883(8) Uani 1 1 d .
O25W O 0.1218(2) 0.1993(4) 0.1810(2) 0.0968(18) Uani 0.50 1 d P
O26W O 0.10955(12) 0.11697(17) 0.26857(12) 0.0950(9) Uani 1 1 d .

loop_
_atom_site_aniso_label
_atom_site_aniso_U_11
_atom_site_aniso_U_22
_atom_site_aniso_U_33
_atom_site_aniso_U_23
_atom_site_aniso_U_13
_atom_site_aniso_U_12
Co1 0.0470(3) 0.0471(4) 0.0476(4) -0.0007(3) 0.0131(3) -0.0011(3)
Cl1 0.0685(6) 0.0724(7) 0.0712(6) -0.0002(5) 0.0188(5) -0.0027(5)
Co2 0.0884(6) 0.0889(6) 0.0867(6) 0.0006(5) 0.0235(5) 0.0007(5)
Cl2 0.0884(7) 0.0892(8) 0.0906(8) 0.0015(7) 0.0242(6) 0.0029(6)
Cl3 0.0906(11) 0.0941(12) 0.0963(12) 0.0004(10) 0.0248(9) 0.0006(9)
O3 0.0906(11) 0.0941(12) 0.0963(12) 0.0004(10) 0.0248(9) 0.0006(9)
Cl4 0.0878(11) 0.0916(12) 0.0908(11) -0.0011(9) 0.0239(9) -0.0026(9)
O4 0.0878(11) 0.0916(12) 0.0908(11) -0.0011(9) 0.0239(9) -0.0026(9)
O11 0.0513(13) 0.0496(15) 0.0545(14) -0.0004(12) 0.0153(11) 0.0012(11)
N11 0.0499(16) 0.0506(18) 0.0488(17) 0.0013(14) 0.0132(13) -0.0019(14)
C11 0.0454(19) 0.046(2) 0.045(2) -0.0003(17) 0.0107(16) -0.0019(17)
O12 0.0585(14) 0.0549(16) 0.0620(15) -0.0007(13) 0.0153(12) -0.0001(12)
N12 0.0500(16) 0.0489(18) 0.0543(18) 0.0006(15) 0.0133(14) 0.0001(14)
C12 0.0463(19) 0.041(2) 0.048(2) 0.0025(17) 0.0149(16) 0.0003(16)
N13 0.0434(15) 0.0406(16) 0.0439(16) 0.0002(13) 0.0105(12) -0.0001(13)
C13 0.0472(18) 0.048(2) 0.051(2) -0.0002(17) 0.0136(15) -0.0020(17)
N14 0.0457(15) 0.0413(16) 0.0461(16) 0.0021(13) 0.0097(13) 0.0022(13)
C14 0.0356(16) 0.0385(18) 0.0410(18) 0.0005(15) 0.0089(14) -0.0014(14)
C15 0.0486(18) 0.043(2) 0.0433(19) -0.0021(16) 0.0118(15) -0.0033(15)
C16 0.0464(18) 0.048(2) 0.050(2) -0.0022(17) 0.0118(16) 0.0005(16)
O21 0.0482(12) 0.0409(13) 0.0465(13) -0.0006(10) 0.0121(10) -0.0001(11)
N21 0.0427(14) 0.0381(15) 0.0439(16) -0.0034(13) 0.0098(12) -0.0002(12)
C21 0.0404(17) 0.0337(18) 0.0374(18) 0.0019(15) 0.0104(15) -0.0003(15)
O22 0.0569(14) 0.0513(16) 0.0545(15) -0.0015(12) 0.0145(11) 0.0000(12)
N22 0.0400(13) 0.0342(14) 0.0377(15) -0.0002(13) 0.0076(11) 0.0003(12)
C22 0.0429(18) 0.041(2) 0.047(2) -0.0002(18) 0.0125(15) 0.0009(15)
N23 0.0389(13) 0.0338(14) 0.0366(14) 0.0027(12) 0.0112(11) -0.0008(11)
C23 0.0404(17) 0.0402(19) 0.0383(18) 0.0002(15) 0.0077(14) -0.0004(15)
N24 0.0414(14) 0.0379(16) 0.0392(15) 0.0005(13) 0.0095(12) 0.0000(12)
C24 0.0362(16) 0.0350(18) 0.0389(18) 0.0005(14) 0.0088(13) -0.0017(14)
C25 0.0456(18) 0.0410(19) 0.046(2) 0.0007(16) 0.0125(15) -0.0015(15)
C26 0.0449(17) 0.044(2) 0.0450(19) -0.0049(16) 0.0118(15) 0.0012(16)
O31 0.0503(13) 0.0477(14) 0.0510(14) -0.0008(11) 0.0140(11) -0.0006(11)
N31 0.0359(13) 0.0380(15) 0.0393(14) -0.0014(12) 0.0098(11) 0.0017(12)
C31 0.0427(18) 0.0357(19) 0.045(2) 0.0020(16) 0.0130(15) -0.0017(15)
O32 0.0585(14) 0.0541(16) 0.0559(15) -0.0006(13) 0.0149(11) 0.0011(12)
N32 0.0403(14) 0.0433(16) 0.0388(15) -0.0024(13) 0.0108(12) -0.0007(12)
C32 0.0483(19) 0.044(2) 0.046(2) 0.0001(18) 0.0114(16) -0.0008(17)
N33 0.0414(14) 0.0416(16) 0.0430(16) -0.0021(13) 0.0085(12) -0.0019(12)
C33 0.0443(18) 0.046(2) 0.0459(19) 0.0026(16) 0.0137(15) 0.0011(15)
N34 0.0496(15) 0.0494(18) 0.0477(17) -0.0026(14) 0.0146(13) 0.0000(13)
C34 0.0419(17) 0.044(2) 0.0437(19) -0.0012(16) 0.0087(15) 0.0030(15)
C35 0.0494(19) 0.047(2) 0.052(2) 0.0009(17) 0.0155(16) 0.0001(17)
C36 0.0493(19) 0.050(2) 0.054(2) 0.0008(18) 0.0131(16) 0.0031(17)
O41 0.0565(14) 0.0548(16) 0.0618(15) -0.0028(13) 0.0143(12) 0.0002(12)
N41 0.0417(15) 0.0397(16) 0.0456(16) 0.0008(13) 0.0129(12) 0.0007(12)
C41 0.0449(19) 0.042(2) 0.051(2) 0.0033(18) 0.0105(16) -0.0020(17)
O42 0.0617(15) 0.0592(17) 0.0638(16) 0.0011(13) 0.0179(12) 0.0000(13)
N42 0.0495(16) 0.0458(17) 0.0457(16) -0.0002(14) 0.0128(13) 0.0009(14)
C42 0.046(2) 0.046(2) 0.049(2) -0.0011(18) 0.0150(17) -0.0008(18)
N43 0.0490(17) 0.0563(19) 0.0542(18) -0.0010(15) 0.0128(14) -0.0038(14)
C43 0.0498(19) 0.046(2) 0.049(2) -0.0008(17) 0.0170(16) 0.0014(16)
N44 0.0451(15) 0.0463(17) 0.0473(16) 0.0017(14) 0.0108(13) 0.0000(14)
C44 0.050(2) 0.049(2) 0.055(2) -0.0021(18) 0.0141(17) -0.0075(17)
C45 0.056(2) 0.051(2) 0.056(2) 0.0009(18) 0.0118(18) 0.0013(17)
C46 0.057(2) 0.052(2) 0.053(2) 0.0021(18) 0.0185(17) 0.0003(17)
O51 0.0530(13) 0.0540(15) 0.0549(14) 0.0008(13) 0.0131(11) -0.0006(12)
N51 0.0506(16) 0.0496(18) 0.0492(18) -0.0026(14) 0.0136(13) 0.0010(13)
C51 0.0483(19) 0.045(2) 0.053(2) -0.0003(19) 0.0131(17) -0.0040(17)
O52 0.0730(17) 0.0717(18) 0.0704(17) -0.0013(14) 0.0184(14) -0.0016(14)
N52 0.0519(16) 0.0493(18) 0.0467(17) -0.0012(14) 0.0103(14) 0.0022(14)
C52 0.056(2) 0.049(2) 0.053(2) -0.0033(19) 0.0144(19) -0.0013(18)
N53 0.0508(16) 0.0498(18) 0.0488(17) -0.0004(14) 0.0121(14) 0.0001(14)
C53 0.0475(18) 0.044(2) 0.0445(19) -0.0008(16) 0.0148(15) -0.0003(15)
N54 0.0426(14) 0.0442(17) 0.0413(16) -0.0014(13) 0.0102(12) 0.0014(12)
C54 0.0455(18) 0.046(2) 0.0447(19) 0.0000(16) 0.0126(15) 0.0027(15)
C55 0.0479(19) 0.049(2) 0.050(2) -0.0024(17) 0.0134(16) 0.0000(16)
C56 0.059(2) 0.052(2) 0.058(2) -0.0032(19) 0.0160(18) -0.0005(18)
O61 0.0500(13) 0.0480(14) 0.0472(13) -0.0022(11) 0.0116(10) -0.0030(11)
N61 0.0452(15) 0.0422(16) 0.0433(15) 0.0000(13) 0.0119(12) 0.0011(13)
C61 0.0448(19) 0.042(2) 0.047(2) -0.0036(17) 0.0113(16) -0.0013(17)
O62 0.0614(14) 0.0582(16) 0.0631(16) -0.0057(13) 0.0158(13) -0.0044(12)
N62 0.0499(16) 0.0493(17) 0.0472(16) -0.0044(14) 0.0113(13) -0.0016(14)
C62 0.050(2) 0.051(2) 0.053(2) -0.0070(18) 0.0118(18) -0.0039(17)
N63 0.0457(15) 0.0481(17) 0.0486(17) -0.0025(14) 0.0090(13) -0.0009(13)
C63 0.0452(17) 0.041(2) 0.0432(19) -0.0018(16) 0.0120(15) -0.0004(15)
N64 0.0408(14) 0.0413(16) 0.0407(15) -0.0013(13) 0.0096(12) 0.0013(12)
C64 0.0463(18) 0.042(2) 0.0430(19) 0.0009(16) 0.0140(15) 0.0028(15)
C65 0.0446(18) 0.0417(19) 0.0460(19) 0.0004(16) 0.0117(15) 0.0009(15)
C66 0.052(2) 0.054(2) 0.058(2) -0.0020(18) 0.0151(17) -0.0011(18)
O71 0.0637(15) 0.0630(17) 0.0692(16) -0.0001(14) 0.0151(13) -0.0006(14)
N71 0.0416(14) 0.0419(17) 0.0447(16) 0.0024(13) 0.0112(12) -0.0002(13)
C71 0.052(2) 0.054(2) 0.048(2) -0.0007(18) 0.0122(17) 0.0015(19)
O72 0.0583(14) 0.0603(16) 0.0604(16) -0.0004(13) 0.0133(12) -0.0010(12)
N72 0.0462(15) 0.0440(17) 0.0466(16) -0.0041(14) 0.0125(13) -0.0045(13)
C72 0.048(2) 0.048(2) 0.053(2) 0.0010(18) 0.0109(18) -0.0049(17)
N73 0.0479(16) 0.0521(18) 0.0511(17) -0.0034(15) 0.0114(14) -0.0008(14)
C73 0.0492(19) 0.042(2) 0.050(2) 0.0000(17) 0.0148(16) -0.0004(16)
N74 0.0423(15) 0.0436(17) 0.0450(16) -0.0013(13) 0.0113(12) 0.0002(13)
C74 0.0505(19) 0.049(2) 0.049(2) 0.0002(17) 0.0124(16) 0.0010(17)
C75 0.0482(18) 0.047(2) 0.048(2) -0.0034(17) 0.0128(15) 0.0025(17)
C76 0.055(2) 0.050(2) 0.059(2) -0.0007(18) 0.0149(17) -0.0007(17)
O81 0.0562(14) 0.0557(15) 0.0514(14) -0.0009(12) 0.0111(11) 0.0009(12)
N81 0.0513(16) 0.0472(18) 0.0499(17) -0.0007(14) 0.0131(14) 0.0026(14)
C81 0.055(2) 0.050(2) 0.046(2) -0.0040(18) 0.0112(18) 0.0029(18)
O82 0.0606(15) 0.0601(16) 0.0638(16) 0.0026(14) 0.0160(13) -0.0006(12)
N82 0.0494(16) 0.0524(19) 0.0477(17) -0.0016(15) 0.0103(13) 0.0020(14)
C82 0.049(2) 0.047(2) 0.050(2) -0.0032(19) 0.0160(17) -0.0064(17)
N83 0.0500(16) 0.0462(18) 0.0487(17) -0.0018(15) 0.0136(13) -0.0010(14)
C83 0.0478(19) 0.051(2) 0.0457(19) -0.0003(17) 0.0109(15) 0.0008(16)
N84 0.0485(16) 0.0464(17) 0.0474(17) -0.0028(14) 0.0107(13) 0.0005(13)
C84 0.0507(19) 0.050(2) 0.049(2) 0.0005(18) 0.0149(16) 0.0036(17)
C85 0.053(2) 0.056(2) 0.055(2) -0.0017(18) 0.0146(17) 0.0006(17)
C86 0.054(2) 0.055(2) 0.060(2) 0.0011(19) 0.0133(18) -0.0020(18)
N111 0.0699(19) 0.069(2) 0.072(2) 0.0069(18) 0.0192(17) 0.0013(17)
C121 0.087(3) 0.099(4) 0.077(3) -0.006(3) 0.020(2) -0.006(3)
C131 0.078(3) 0.077(3) 0.078(3) -0.002(2) 0.022(2) 0.001(2)
N141 0.078(2) 0.084(3) 0.078(2) -0.002(2) 0.0210(18) 0.0022(19)
N211 0.094(3) 0.095(3) 0.089(3) -0.002(2) 0.019(2) 0.003(2)
C221 0.083(3) 0.085(3) 0.079(3) -0.006(3) 0.025(2) -0.006(3)
C231 0.093(3) 0.104(4) 0.081(3) 0.005(3) 0.024(3) 0.008(3)
N241 0.079(2) 0.075(2) 0.085(3) 0.007(2) 0.0227(19) 0.0011(18)
O1W 0.087(4) 0.093(4) 0.090(4) -0.009(3) 0.031(3) 0.000(3)
O2W 0.093(2) 0.094(2) 0.090(2) 0.0018(17) 0.0285(16) -0.0011(17)
O3W 0.0938(19) 0.091(2) 0.093(2) 0.0033(17) 0.0283(16) 0.0023(16)
O4W 0.102(2) 0.098(2) 0.101(2) 0.0016(19) 0.0287(18) 0.0005(18)
O5W 0.081(3) 0.080(4) 0.080(4) -0.004(3) 0.019(3) 0.002(3)
O6W 0.0842(18) 0.088(2) 0.0856(19) -0.0021(16) 0.0210(15) -0.0036(16)
O7W 0.097(4) 0.092(4) 0.099(4) -0.004(4) 0.031(3) -0.006(3)
O8W 0.0703(15) 0.0744(18) 0.0717(17) 0.0002(14) 0.0168(13) -0.0038(13)
O9W 0.092(4) 0.100(5) 0.095(4) -0.004(4) 0.030(3) -0.001(3)
O10W 0.079(3) 0.082(4) 0.082(4) -0.004(3) 0.024(3) 0.001(3)
O11W 0.084(4) 0.088(4) 0.096(4) -0.005(3) 0.025(3) -0.003(3)
O12W 0.097(4) 0.101(5) 0.107(5) -0.006(4) 0.027(4) -0.004(4)
O13W 0.0875(18) 0.086(2) 0.090(2) 0.0004(16) 0.0263(16) -0.0024(16)
O15W 0.098(4) 0.108(5) 0.098(4) 0.005(4) 0.028(3) 0.004(4)
O16W 0.094(4) 0.080(4) 0.077(4) 0.000(3) 0.024(3) -0.002(3)
O17W 0.0510(12) 0.0500(14) 0.0498(13) 0.0034(11) 0.0171(10) 0.0025(11)
O18W 0.092(4) 0.090(4) 0.092(4) -0.003(3) 0.025(3) 0.002(3)
O19W 0.102(8) 0.105(10) 0.099(9) -0.005(7) 0.024(7) 0.005(7)
O20W 0.085(7) 0.072(7) 0.073(7) 0.003(6) 0.024(6) -0.003(6)
O21W 0.085(4) 0.089(4) 0.089(4) 0.000(3) 0.023(3) 0.001(3)
O22W 0.097(8) 0.093(9) 0.106(9) -0.004(7) 0.023(7) -0.011(7)
O23W 0.079(7) 0.102(9) 0.069(7) -0.009(6) 0.016(6) -0.007(6)
O24W 0.0909(19) 0.088(2) 0.086(2) 0.0008(17) 0.0233(16) 0.0034(16)
O25W 0.093(4) 0.104(5) 0.094(4) -0.003(4) 0.026(3) 0.002(3)
O26W 0.095(2) 0.095(2) 0.095(2) -0.0002(17) 0.0258(17) -0.0012(17)

loop_
_atom_type_symbol
_atom_type_description
_atom_type_scat_dispersion_real
_atom_type_scat_dispersion_imag
_atom_type_scat_source
C C 0.0033 0.0016 'International Tables Vol C Tables 4.2.6.8 and 6.1.1.4'
H H 0.0000 0.0000 'International Tables Vol C Tables 4.2.6.8 and 6.1.1.4'
N N 0.0061 0.0033 'International Tables Vol C Tables 4.2.6.8 and 6.1.1.4'
O O 0.0106 0.0060 'International Tables Vol C Tables 4.2.6.8 and 6.1.1.4'
Co Co 0.3494 0.9721 'International Tables Vol C Tables 4.2.6.8 and 6.1.1.4'
Cl Cl 0.1484 0.1585 'International Tables Vol C Tables 4.2.6.8 and 6.1.1.4'

loop_
_geom_angle_atom_site_label_1
_geom_angle_atom_site_label_2
_geom_angle_atom_site_label_3
_geom_angle
_geom_angle_site_symmetry_1
_geom_angle_site_symmetry_3
N141 Co1 N141 180.0(2) 3_665 .
N141 Co1 N111 85.77(13) 3_665 3_665
N141 Co1 N111 94.23(13) . 3_665
N141 Co1 N111 94.23(13) 3_665 .
N141 Co1 N111 85.77(13) . .
N111 Co1 N111 180.00(19) 3_665 .
N141 Co1 Cl1 89.73(10) 3_665 3_665
N141 Co1 Cl1 90.27(10) . 3_665
N111 Co1 Cl1 89.98(9) 3_665 3_665
N111 Co1 Cl1 90.02(9) . 3_665
N141 Co1 Cl1 90.27(10) 3_665 .
N141 Co1 Cl1 89.73(10) . .
N111 Co1 Cl1 90.02(9) 3_665 .
N111 Co1 Cl1 89.98(9) . .
Cl1 Co1 Cl1 180.00(5) 3_665 .
N211 Co2 N211 180.0(2) . 3
N211 Co2 N241 85.89(15) . .
N211 Co2 N241 94.11(15) 3 .
N211 Co2 N241 94.11(15) . 3
N211 Co2 N241 85.89(15) 3 3
N241 Co2 N241 180.0(2) . 3
N211 Co2 Cl2 90.66(11) . 3
N211 Co2 Cl2 89.34(11) 3 3
N241 Co2 Cl2 89.45(10) . 3
N241 Co2 Cl2 90.55(10) 3 3
N211 Co2 Cl2 89.34(11) . .
N211 Co2 Cl2 90.66(11) 3 .
N241 Co2 Cl2 90.55(10) . .
N241 Co2 Cl2 89.45(10) 3 .
Cl2 Co2 Cl2 180.00(9) 3 .
C11 N11 C13 111.7(3) . .
C11 N11 C46 120.5(3) . 3_665
C13 N11 C46 122.0(3) . 3_665
O11 C11 N13 127.4(3) . .
O11 C11 N11 124.2(3) . .
N13 C11 N11 108.4(3) . .
C12 N12 C45 124.1(3) . 3_665
C12 N12 C13 112.0(3) . .
C45 N12 C13 123.7(3) 3_665 .
O12 C12 N12 125.6(3) . .
O12 C12 N14 124.3(3) . .
N12 C12 N14 110.1(3) . .
C11 N13 C15 123.1(3) . .
C11 N13 C14 111.8(2) . .
C15 N13 C14 123.7(2) . .
N11 C13 N12 112.1(2) . .
N11 C13 C14 103.3(2) . .
N12 C13 C14 103.3(2) . .
C12 N14 C16 123.0(3) . .
C12 N14 C14 109.4(2) . .
C16 N14 C14 123.0(2) . .
N13 C14 N14 113.1(2) . .
N13 C14 C13 103.9(2) . .
N14 C14 C13 104.7(2) . .
N13 C15 N21 113.1(2) . .
N14 C16 N22 112.6(2) . .
C21 N21 C23 112.2(2) . .
C21 N21 C15 122.5(2) . .
C23 N21 C15 122.0(2) . .
O21 C21 N21 125.9(3) . .
O21 C21 N23 124.8(3) . .
N21 C21 N23 109.2(3) . .
C22 N22 C16 122.8(3) . .
C22 N22 C23 112.2(2) . .
C16 N22 C23 120.8(2) . .
O22 C22 N22 126.6(3) . .
O22 C22 N24 125.5(3) . .
N22 C22 N24 107.9(3) . .
C21 N23 C25 122.7(2) . .
C21 N23 C24 110.3(2) . .
C25 N23 C24 123.3(2) . .
N21 C23 N22 113.2(2) . .
N21 C23 C24 103.7(2) . .
N22 C23 C24 103.0(2) . .
C22 N24 C26 121.8(3) . .
C22 N24 C24 111.0(2) . .
C26 N24 C24 123.8(2) . .
N24 C24 N23 113.3(2) . .
N24 C24 C23 105.2(2) . .
N23 C24 C23 104.4(2) . .
N23 C25 N31 114.4(2) . .
N32 C26 N24 112.8(2) . .
C31 N31 C25 121.5(2) . .
C31 N31 C33 113.4(2) . .
C25 N31 C33 123.7(2) . .
O31 C31 N33 125.5(3) . .
O31 C31 N31 127.0(3) . .
N33 C31 N31 107.4(3) . .
C32 N32 C26 119.5(3) . .
C32 N32 C33 112.9(2) . .
C26 N32 C33 122.4(2) . .
O32 C32 N34 127.3(3) . .
O32 C32 N32 125.9(3) . .
N34 C32 N32 106.8(3) . .
C31 N33 C35 121.0(3) . .
C31 N33 C34 111.9(2) . .
C35 N33 C34 122.0(2) . .
N31 C33 N32 114.7(2) . .
N31 C33 C34 103.5(2) . .
N32 C33 C34 103.7(2) . .
C32 N34 C36 122.8(3) . .
C32 N34 C34 112.6(3) . .
C36 N34 C34 119.5(3) . .
N33 C34 N34 112.1(2) . .
N33 C34 C33 103.3(2) . .
N34 C34 C33 103.2(2) . .
N41 C35 N33 113.4(3) . .
N42 C36 N34 112.7(2) . .
C41 N41 C35 121.0(3) . .
C41 N41 C43 111.0(3) . .
C35 N41 C43 124.3(2) . .
O41 C41 N44 125.1(3) . .
O41 C41 N41 125.0(3) . .
N44 C41 N41 109.8(3) . .
C42 N42 C36 122.6(3) . .
C42 N42 C43 111.6(2) . .
C36 N42 C43 121.9(3) . .
O42 C42 N43 126.6(3) . .
O42 C42 N42 125.9(3) . .
N43 C42 N42 107.4(3) . .
C42 N43 C44 113.8(3) . .
C42 N43 C46 121.5(3) . .
C44 N43 C46 124.1(3) . .
N42 C43 N41 113.6(2) . .
N42 C43 C44 103.7(2) . .
N41 C43 C44 103.3(2) . .
C41 N44 C45 122.7(3) . .
C41 N44 C44 111.6(3) . .
C45 N44 C44 122.1(3) . .
N43 C44 N44 114.6(3) . .
N43 C44 C43 103.1(3) . .
N44 C44 C43 103.7(2) . .
N12 C45 N44 112.8(3) 3_665 .
N43 C46 N11 111.4(3) . 3_665
C51 N51 C53 113.1(3) . .
C51 N51 C86 120.3(3) . 3
C53 N51 C86 123.0(3) . 3
O51 C51 N54 125.6(3) . .
O51 C51 N51 127.5(3) . .
N54 C51 N51 106.9(3) . .
C52 N52 C53 112.0(3) . .
C52 N52 C85 122.0(3) . 3
C53 N52 C85 120.6(3) . 3
O52 C52 N52 127.2(3) . .
O52 C52 N53 122.4(3) . .
N52 C52 N53 110.5(3) . .
C52 N53 C56 122.9(3) . .
C52 N53 C54 110.5(3) . .
C56 N53 C54 125.0(3) . .
N52 C53 N51 113.3(3) . .
N52 C53 C54 103.6(2) . .
N51 C53 C54 103.3(2) . .
C51 N54 C55 121.2(3) . .
C51 N54 C54 111.9(2) . .
C55 N54 C54 122.6(3) . .
N54 C54 N53 113.7(2) . .
N54 C54 C53 104.0(2) . .
N53 C54 C53 102.7(2) . .
N54 C55 N61 113.9(2) . .
N53 C56 N62 113.8(3) . .
C61 N61 C63 113.7(2) . .
C61 N61 C55 120.5(3) . .
C63 N61 C55 122.5(2) . .
O61 C61 N61 127.0(3) . .
O61 C61 N64 126.3(3) . .
N61 C61 N64 106.8(3) . .
C62 N62 C56 122.0(3) . .
C62 N62 C63 112.4(3) . .
C56 N62 C63 121.7(2) . .
O62 C62 N62 126.1(3) . .
O62 C62 N63 125.9(3) . .
N62 C62 N63 108.1(3) . .
C62 N63 C64 112.2(2) . .
C62 N63 C66 123.5(3) . .
C64 N63 C66 122.7(3) . .
N61 C63 N62 113.6(2) . .
N61 C63 C64 103.4(2) . .
N62 C63 C64 102.8(2) . .
C61 N64 C65 120.7(2) . .
C61 N64 C64 111.6(2) . .
C65 N64 C64 123.1(2) . .
N63 C64 N64 115.1(2) . .
N63 C64 C63 104.4(2) . .
N64 C64 C63 104.0(2) . .
N64 C65 N71 114.6(2) . .
N72 C66 N63 114.9(3) . .
C71 N71 C73 112.7(3) . .
C71 N71 C65 121.4(3) . .
C73 N71 C65 123.6(3) . .
O71 C71 N71 125.7(3) . .
O71 C71 N74 125.8(3) . .
N71 C71 N74 108.5(3) . .
C72 N72 C66 122.4(3) . .
C72 N72 C73 111.8(3) . .
C66 N72 C73 122.3(3) . .
O72 C72 N72 126.8(3) . .
O72 C72 N73 123.7(3) . .
N72 C72 N73 109.4(3) . .
C72 N73 C74 112.4(3) . .
C72 N73 C76 123.7(3) . .
C74 N73 C76 123.5(3) . .
N71 C73 N72 115.4(3) . .
N71 C73 C74 103.6(2) . .
N72 C73 C74 103.6(2) . .
C71 N74 C75 121.8(3) . .
C71 N74 C74 111.3(3) . .
C75 N74 C74 123.1(2) . .
N73 C74 N74 115.3(3) . .
N73 C74 C73 102.8(2) . .
N74 C74 C73 103.4(2) . .
N74 C75 N81 114.1(2) . .
N73 C76 N82 113.4(3) . .
C81 N81 C75 124.0(3) . .
C81 N81 C83 113.4(3) . .
C75 N81 C83 122.6(3) . .
O81 C81 N81 126.6(3) . .
O81 C81 N84 126.4(3) . .
N81 C81 N84 107.0(3) . .
C82 N82 C83 112.1(3) . .
C82 N82 C76 120.4(3) . .
C83 N82 C76 121.0(3) . .
O82 C82 N83 126.5(3) . .
O82 C82 N82 125.4(3) . .
N83 C82 N82 108.1(3) . .
C82 N83 C84 113.6(3) . .
C82 N83 C86 122.9(3) . .
C84 N83 C86 122.4(3) . .
N82 C83 N81 115.7(3) . .
N82 C83 C84 103.2(2) . .
N81 C83 C84 102.5(2) . .
C81 N84 C84 112.0(3) . .
C81 N84 C85 118.8(3) . .
C84 N84 C85 121.8(3) . .
N84 C84 N83 114.4(3) . .
N84 C84 C83 103.9(2) . .
N83 C84 C83 101.9(2) . .
N84 C85 N52 110.9(3) . 3
N83 C86 N51 112.2(2) . 3
C121 N111 Co1 108.9(2) . .
C131 C121 N111 109.4(3) . .
C121 C131 N141 110.4(4) . .
C131 N141 Co1 108.5(2) . .
C221 N211 Co2 110.6(3) . .
N211 C221 C231 108.9(4) . .
C221 C231 N241 108.8(4) . .
C231 N241 Co2 104.6(3) . .

loop_
_geom_bond_atom_site_label_1
_geom_bond_atom_site_label_2
_geom_bond_distance
_geom_bond_site_symmetry_2
Co1 N141 1.920(3) 3_665
Co1 N141 1.920(3) .
Co1 N111 1.925(3) 3_665
Co1 N111 1.925(3) .
Co1 Cl1 2.2402(9) 3_665
Co1 Cl1 2.2402(9) .
Co2 N211 1.892(3) .
Co2 N211 1.892(3) 3
Co2 N241 2.004(3) .
Co2 N241 2.004(3) 3
Co2 Cl2 2.2087(11) 3
Co2 Cl2 2.2087(11) .
O11 C11 1.246(3) .
N11 C11 1.374(4) .
N11 C13 1.449(4) .
N11 C46 1.460(4) 3_665
C11 N13 1.369(4) .
O12 C12 1.235(4) .
N12 C12 1.352(4) .
N12 C45 1.429(4) 3_665
N12 C13 1.465(4) .
C12 N14 1.394(4) .
N13 C15 1.444(4) .
N13 C14 1.448(3) .
C13 C14 1.537(4) .
N14 C16 1.428(4) .
N14 C14 1.469(3) .
C15 N21 1.459(3) .
C16 N22 1.435(4) .
O21 C21 1.237(3) .
N21 C21 1.350(3) .
N21 C23 1.443(3) .
C21 N23 1.368(3) .
O22 C22 1.210(3) .
N22 C22 1.365(4) .
N22 C23 1.471(3) .
C22 N24 1.386(4) .
N23 C25 1.434(3) .
N23 C24 1.462(3) .
C23 C24 1.512(4) .
N24 C26 1.443(3) .
N24 C24 1.453(3) .
C25 N31 1.434(3) .
C26 N32 1.425(3) .
O31 C31 1.203(3) .
N31 C31 1.400(4) .
N31 C33 1.440(4) .
C31 N33 1.376(4) .
O32 C32 1.189(3) .
N32 C32 1.415(4) .
N32 C33 1.443(4) .
C32 N34 1.371(4) .
N33 C35 1.446(3) .
N33 C34 1.484(4) .
C33 C34 1.555(4) .
N34 C36 1.457(4) .
N34 C34 1.485(4) .
C35 N41 1.438(4) .
C36 N42 1.447(3) .
O41 C41 1.220(4) .
N41 C41 1.363(4) .
N41 C43 1.461(4) .
C41 N44 1.349(4) .
O42 C42 1.203(4) .
N42 C42 1.377(4) .
N42 C43 1.454(4) .
C42 N43 1.361(4) .
N43 C44 1.429(4) .
N43 C46 1.454(4) .
C43 C44 1.537(4) .
N44 C45 1.440(4) .
N44 C44 1.450(4) .
C45 N12 1.429(4) 3_665
C46 N11 1.460(4) 3_665
O51 C51 1.223(4) .
N51 C51 1.378(4) .
N51 C53 1.443(4) .
N51 C86 1.464(4) 3
C51 N54 1.380(4) .
O52 C52 1.270(4) .
N52 C52 1.311(4) .
N52 C53 1.442(4) .
N52 C85 1.468(4) 3
C52 N53 1.361(4) .
N53 C56 1.439(4) .
N53 C54 1.460(4) .
C53 C54 1.531(4) .
N54 C55 1.440(4) .
N54 C54 1.451(4) .
C55 N61 1.448(4) .
C56 N62 1.449(4) .
O61 C61 1.212(3) .
N61 C61 1.372(4) .
N61 C63 1.430(4) .
C61 N64 1.393(4) .
O62 C62 1.224(3) .
N62 C62 1.356(4) .
N62 C63 1.469(4) .
C62 N63 1.384(4) .
N63 C64 1.433(3) .
N63 C66 1.439(4) .
C63 C64 1.536(4) .
N64 C65 1.422(3) .
N64 C64 1.450(4) .
C65 N71 1.449(3) .
C66 N72 1.426(4) .
O71 C71 1.238(4) .
N71 C71 1.367(4) .
N71 C73 1.416(4) .
C71 N74 1.379(4) .
O72 C72 1.243(4) .
N72 C72 1.353(4) .
N72 C73 1.448(4) .
C72 N73 1.365(4) .
N73 C74 1.441(4) .
N73 C76 1.447(4) .
C73 C74 1.561(4) .
N74 C75 1.416(4) .
N74 C74 1.441(4) .
C75 N81 1.446(4) .
C76 N82 1.463(4) .
O81 C81 1.201(4) .
N81 C81 1.369(4) .
N81 C83 1.455(4) .
C81 N84 1.413(4) .
O82 C82 1.209(4) .
N82 C82 1.371(4) .
N82 C83 1.437(4) .
C82 N83 1.348(4) .
N83 C84 1.448(4) .
N83 C86 1.449(4) .
C83 C84 1.563(4) .
N84 C84 1.432(4) .
N84 C85 1.447(4) .
C85 N52 1.468(4) 3
C86 N51 1.464(4) 3
N111 C121 1.461(4) .
C121 C131 1.386(5) .
C131 N141 1.478(4) .
N211 C221 1.443(5) .
C221 C231 1.447(5) .
C231 N241 1.451(5) .
